data_2219845
loop_
_publ_author_name
'Shi, Zhi-Qiang'
'Ji, Ning-Ning'
'Li, Xiao-Yan'

_publ_section_title
;
 1-(2-Chlorobenzylidene)-2-(2,4-dinitrophenyl)hydrazine
;
_journal_coeditor_code FJ2153
_journal_issue 11
_journal_name_full 'Acta Crystallographica Section E'
_journal_page_first o2135
_journal_paper_doi 10.1107/S1600536808033357
_journal_volume 64
_journal_year 2008
_chemical_formula_iupac 'C13 H9 Cl N4 O4'
_chemical_formula_moiety 'C13 H9 Cl N4 O4'
_chemical_formula_sum 'C13 H9 Cl N4 O4'
_chemical_formula_weight 320.69
_chemical_name_systematic
;
1-(2-Chlorobenzylidene)-2-(2,4-dinitrophenyl)hydrazine
;
_space_group_IT_number 2
_symmetry_cell_setting triclinic
_symmetry_space_group_name_Hall '-P 1'
_symmetry_space_group_name_H-M 'P -1'
_atom_sites_solution_hydrogens geom
_atom_sites_solution_primary direct
_atom_sites_solution_secondary difmap
_cell_angle_alpha 95.691(2)
_cell_angle_beta 93.030(2)
_cell_angle_gamma 99.728(3)
_cell_formula_units_Z 4
_cell_length_a 7.2286(7)
_cell_length_b 7.6596(8)
_cell_length_c 25.145(2)
_cell_measurement_reflns_used 1793
_cell_measurement_temperature 295(2)
_cell_measurement_theta_max 24.9275
_cell_measurement_theta_min 2.7325
_cell_volume 1362.0(2)
_computing_cell_refinement 'APEX2 (Bruker, 2005)'
_computing_data_collection 'APEX2 (Bruker, 2005)'
_computing_data_reduction 'SAINT (Bruker, 2005)'
_computing_molecular_graphics 'SHELXTL (Sheldrick, 2008)'
_computing_publication_material 'SHELXTL (Sheldrick, 2008)'
_computing_structure_refinement 'SHELXTL (Sheldrick, 2008)'
_computing_structure_solution 'SHELXTL (Sheldrick, 2008)'
_diffrn_ambient_temperature 295(2)
_diffrn_measured_fraction_theta_full 0.990
_diffrn_measured_fraction_theta_max 0.990
_diffrn_measurement_device_type 'Bruker APEXII CCD area-detector'
_diffrn_measurement_method '\f and \w'
_diffrn_radiation_monochromator graphite
_diffrn_radiation_source 'fine-focus sealed tube'
_diffrn_radiation_type MoK\a
_diffrn_radiation_wavelength 0.71073
_diffrn_reflns_av_R_equivalents 0.0210
_diffrn_reflns_av_sigmaI/netI 0.0396
_diffrn_reflns_limit_h_max 8
_diffrn_reflns_limit_h_min -8
_diffrn_reflns_limit_k_max 5
_diffrn_reflns_limit_k_min -9
_diffrn_reflns_limit_l_max 29
_diffrn_reflns_limit_l_min -28
_diffrn_reflns_number 7216
_diffrn_reflns_theta_full 25.04
_diffrn_reflns_theta_max 25.04
_diffrn_reflns_theta_min 2.45
_exptl_absorpt_coefficient_mu 0.306
_exptl_absorpt_correction_T_max 0.9759
_exptl_absorpt_correction_T_min 0.9556
_exptl_absorpt_correction_type multi-scan
_exptl_absorpt_process_details '(SADABS; Bruker, 2005)'
_exptl_crystal_colour yellow
_exptl_crystal_density_diffrn 1.564
_exptl_crystal_density_method 'not measured'
_exptl_crystal_description block
_exptl_crystal_F_000 656
_exptl_crystal_size_max 0.15
_exptl_crystal_size_mid 0.12
_exptl_crystal_size_min 0.08
_refine_diff_density_max 0.421
_refine_diff_density_min -0.357
_refine_ls_extinction_method none
_refine_ls_goodness_of_fit_ref 1.070
_refine_ls_hydrogen_treatment constr
_refine_ls_matrix_type full
_refine_ls_number_parameters 397
_refine_ls_number_reflns 4776
_refine_ls_number_restraints 0
_refine_ls_restrained_S_all 1.072
_refine_ls_R_factor_all 0.0734
_refine_ls_R_factor_gt 0.0470
_refine_ls_shift/su_max 0.001
_refine_ls_shift/su_mean 0.000
_refine_ls_structure_factor_coef Fsqd
_refine_ls_weighting_details 'calc w = 1/[\s^2^(Fo^2^)+(0.0511P)^2^+0.2987P] where P=(Fo^2^+2Fc^2^)/3'
_refine_ls_weighting_scheme calc
_refine_ls_wR_factor_gt 0.1091
_refine_ls_wR_factor_ref 0.1246
_reflns_number_gt 3273
_reflns_number_total 4776
_reflns_threshold_expression I>2\s(I)
_cod_data_source_file fj2153.cif
_cod_data_source_block I
_cod_database_code 2219845
_cod_database_fobs_code 2219845

loop_
_symmetry_equiv_pos_as_xyz
'x, y, z'
'-x, -y, -z'

loop_
_atom_site_type_symbol
_atom_site_label
_atom_site_fract_x
_atom_site_fract_y
_atom_site_fract_z
_atom_site_U_iso_or_equiv
_atom_site_adp_type
_atom_site_calc_flag
_atom_site_refinement_flags
_atom_site_occupancy
Cl Cl1 0.32732(10) 0.39535(11) 0.21587(3) 0.0647(2) Uani d . 1
Cl Cl2 0.43812(11) 0.46461(12) 0.65151(3) 0.0739(3) Uani d . 1
O O1 1.1413(3) 0.8066(3) 0.24502(8) 0.0769(6) Uani d . 1
O O2 1.4364(3) 0.8957(4) 0.23973(8) 0.0901(8) Uani d . 1
O O3 1.6810(3) 1.1413(4) 0.08840(11) 0.1047(9) Uani d . 1
O O4 1.4958(3) 1.1774(3) 0.02231(9) 0.0754(6) Uani d . 1
O O5 -0.0518(4) -0.1695(3) 0.37193(10) 0.0957(8) Uani d . 1
O O6 0.0550(3) -0.0357(3) 0.44708(4) 0.0817(7) Uani d D 1
O O7 -0.1612(4) 0.1254(4) 0.22106(9) 0.0899(8) Uani d . 1
O O8 -0.1463(3) 0.4102(3) 0.23032(8) 0.0804(7) Uani d . 1
N N1 0.7500(3) 0.6855(3) 0.12714(8) 0.0490(5) Uani d . 1
N N2 0.9138(3) 0.7485(3) 0.15793(8) 0.0506(6) Uani d . 1
H H2 0.9218 0.7309 0.1912 0.061 Uiso calc R 1
N N3 1.2749(4) 0.8647(3) 0.21971(9) 0.0586(6) Uani d . 1
N N4 1.5265(4) 1.1204(3) 0.06490(11) 0.0626(7) Uani d . 1
N N5 0.2250(3) 0.4769(3) 0.48803(9) 0.0544(6) Uani d . 1
N N6 0.1464(3) 0.3138(3) 0.46212(8) 0.0555(6) Uani d . 1
H H6 0.1359 0.2206 0.4790 0.067 Uiso calc R 1
N N7 0.0038(3) -0.0334(3) 0.40054(10) 0.0584(6) Uani d . 1
N N8 -0.1249(3) 0.2712(4) 0.24773(9) 0.0613(6) Uani d . 1
C C1 0.2909(3) 0.4329(3) 0.14910(10) 0.0440(6) Uani d . 1
C C2 0.4356(3) 0.5294(3) 0.12368(10) 0.0428(6) Uani d . 1
C C3 0.3991(4) 0.5523(4) 0.07027(10) 0.0508(7) Uani d . 1
H H3 0.4928 0.6154 0.0522 0.061 Uiso calc R 1
C C4 0.2273(4) 0.4835(4) 0.04363(11) 0.0565(7) Uani d . 1
H H4 0.2058 0.5001 0.0078 0.068 Uiso calc R 1
C C5 0.0867(4) 0.3899(4) 0.06992(11) 0.0558(7) Uani d . 1
H H5 -0.0295 0.3438 0.0518 0.067 Uiso calc R 1
C C6 0.1179(4) 0.3646(3) 0.12285(11) 0.0506(7) Uani d . 1
H H6A 0.0232 0.3020 0.1407 0.061 Uiso calc R 1
C C7 0.6178(3) 0.6038(3) 0.15160(10) 0.0470(6) Uani d . 1
H H7 0.6378 0.5915 0.1878 0.056 Uiso calc R 1
C C8 1.0634(3) 0.8386(3) 0.13611(10) 0.0436(6) Uani d . 1
C C9 1.2406(3) 0.8962(3) 0.16462(10) 0.0450(6) Uani d . 1
C C10 1.3931(3) 0.9855(3) 0.14090(10) 0.0466(6) Uani d . 1
H H10 1.5096 1.0204 0.1599 0.056 Uiso calc R 1
C C11 1.3680(4) 1.0207(3) 0.08927(10) 0.0479(6) Uani d . 1
C C12 1.1976(4) 0.9667(4) 0.05948(11) 0.0522(7) Uani d . 1
H H12 1.1849 0.9913 0.0241 0.063 Uiso calc R 1
C C13 1.0483(4) 0.8770(3) 0.08255(10) 0.0501(7) Uani d . 1
H H13 0.9341 0.8404 0.0625 0.060 Uiso calc R 1
C C14 0.4405(4) 0.6574(4) 0.62064(11) 0.0555(7) Uani d . 1
C C15 0.3642(4) 0.6497(4) 0.56796(10) 0.0517(7) Uani d . 1
C C16 0.3711(4) 0.8103(4) 0.54624(12) 0.0626(8) Uani d . 1
H H16 0.3214 0.8099 0.5113 0.075 Uiso calc R 1
C C17 0.4496(4) 0.9698(5) 0.57508(13) 0.0700(9) Uani d . 1
H H17 0.4537 1.0755 0.5595 0.084 Uiso calc R 1
C C18 0.5230(4) 0.9733(5) 0.62741(13) 0.0713(9) Uani d . 1
H H18 0.5753 1.0813 0.6471 0.086 Uiso calc R 1
C C19 0.5181(4) 0.8170(5) 0.65008(12) 0.0664(8) Uani d . 1
H H19 0.5669 0.8187 0.6851 0.080 Uiso calc R 1
C C20 0.2786(4) 0.4815(4) 0.53736(10) 0.0548(7) Uani d . 1
H H20 0.2629 0.3771 0.5539 0.066 Uiso calc R 1
C C21 0.0852(3) 0.2998(4) 0.40979(10) 0.0451(6) Uani d . 1
C C22 0.0134(3) 0.1353(3) 0.37897(10) 0.0461(6) Uani d . 1
C C23 -0.0515(3) 0.1268(4) 0.32600(10) 0.0482(6) Uani d . 1
H H23 -0.0975 0.0172 0.3064 0.058 Uiso calc R 1
C C24 -0.0474(3) 0.2805(4) 0.30277(9) 0.0462(6) Uani d . 1
C C25 0.0247(4) 0.4448(4) 0.33107(10) 0.0512(7) Uani d . 1
H H25 0.0282 0.5484 0.3145 0.061 Uiso calc R 1
C C26 0.0902(4) 0.4542(4) 0.38328(10) 0.0513(7) Uani d . 1
H H26 0.1394 0.5649 0.4018 0.062 Uiso calc R 1

loop_
_atom_site_aniso_label
_atom_site_aniso_U_11
_atom_site_aniso_U_22
_atom_site_aniso_U_33
_atom_site_aniso_U_12
_atom_site_aniso_U_13
_atom_site_aniso_U_23
Cl1 0.0580(4) 0.0837(5) 0.0489(4) -0.0052(4) 0.0051(3) 0.0196(4)
Cl2 0.0731(5) 0.0892(6) 0.0596(5) 0.0129(4) -0.0076(4) 0.0178(4)
O1 0.0683(14) 0.1072(18) 0.0515(12) -0.0034(13) 0.0101(10) 0.0190(12)
O2 0.0658(15) 0.131(2) 0.0598(13) -0.0178(14) -0.0154(11) 0.0137(13)
O3 0.0540(14) 0.142(2) 0.1053(19) -0.0302(15) 0.0087(14) 0.0299(17)
O4 0.0938(17) 0.0597(13) 0.0773(15) 0.0076(12) 0.0342(12) 0.0249(12)
O5 0.158(3) 0.0482(13) 0.0751(16) 0.0065(15) -0.0070(15) 0.0038(12)
O6 0.123(2) 0.0665(14) 0.0573(13) 0.0157(13) -0.0011(13) 0.0240(11)
O7 0.110(2) 0.0898(18) 0.0566(13) -0.0106(15) -0.0197(13) 0.0052(13)
O8 0.0857(16) 0.1023(18) 0.0622(13) 0.0302(14) -0.0007(11) 0.0327(13)
N1 0.0405(12) 0.0503(13) 0.0541(13) 0.0000(10) 0.0056(10) 0.0075(11)
N2 0.0407(12) 0.0596(14) 0.0483(12) -0.0026(11) 0.0055(10) 0.0087(11)
N3 0.0588(15) 0.0641(16) 0.0468(13) -0.0031(13) 0.0014(12) 0.0015(11)
N4 0.0632(17) 0.0517(15) 0.0701(17) -0.0032(13) 0.0235(14) 0.0057(13)
N5 0.0539(14) 0.0647(16) 0.0447(13) 0.0106(12) 0.0054(11) 0.0056(12)
N6 0.0634(15) 0.0572(15) 0.0458(13) 0.0082(12) 0.0013(11) 0.0114(11)
N7 0.0695(16) 0.0589(16) 0.0513(15) 0.0147(13) 0.0099(12) 0.0185(13)
N8 0.0507(14) 0.086(2) 0.0468(14) 0.0045(14) 0.0041(11) 0.0180(15)
C1 0.0436(14) 0.0430(14) 0.0459(14) 0.0060(12) 0.0066(11) 0.0081(12)
C2 0.0395(14) 0.0403(14) 0.0508(15) 0.0089(11) 0.0069(11) 0.0109(12)
C3 0.0467(15) 0.0534(16) 0.0559(16) 0.0097(13) 0.0110(13) 0.0187(13)
C4 0.0537(17) 0.0669(19) 0.0502(16) 0.0106(15) -0.0001(13) 0.0155(14)
C5 0.0441(15) 0.0583(18) 0.0625(18) 0.0037(13) -0.0058(13) 0.0088(14)
C6 0.0418(15) 0.0514(16) 0.0577(17) 0.0015(13) 0.0051(12) 0.0120(13)
C7 0.0423(14) 0.0480(16) 0.0512(15) 0.0060(12) 0.0058(12) 0.0093(13)
C8 0.0425(14) 0.0393(14) 0.0478(15) 0.0030(12) 0.0095(11) 0.0026(11)
C9 0.0478(15) 0.0415(14) 0.0425(14) 0.0007(12) 0.0047(12) 0.0006(11)
C10 0.0399(14) 0.0411(15) 0.0544(16) -0.0018(12) 0.0038(12) -0.0015(12)
C11 0.0480(16) 0.0392(14) 0.0545(16) -0.0011(12) 0.0132(13) 0.0049(12)
C12 0.0544(17) 0.0531(17) 0.0491(15) 0.0055(14) 0.0079(13) 0.0095(13)
C13 0.0446(15) 0.0510(16) 0.0519(16) 0.0013(13) 0.0005(12) 0.0058(13)
C14 0.0407(15) 0.075(2) 0.0496(16) 0.0070(14) 0.0036(12) 0.0078(15)
C15 0.0413(15) 0.0687(19) 0.0446(15) 0.0058(14) 0.0084(12) 0.0073(14)
C16 0.0589(18) 0.077(2) 0.0512(17) 0.0058(16) 0.0117(14) 0.0091(16)
C17 0.067(2) 0.069(2) 0.075(2) 0.0072(17) 0.0198(17) 0.0153(18)
C18 0.0606(19) 0.078(2) 0.070(2) 0.0016(17) 0.0130(16) -0.0064(18)
C19 0.0544(18) 0.089(2) 0.0519(17) 0.0091(17) 0.0009(14) -0.0013(18)
C20 0.0517(16) 0.069(2) 0.0442(16) 0.0088(15) 0.0039(13) 0.0126(14)
C21 0.0395(14) 0.0584(17) 0.0399(14) 0.0102(13) 0.0087(11) 0.0115(13)
C22 0.0455(15) 0.0498(16) 0.0459(15) 0.0095(13) 0.0096(12) 0.0142(13)
C23 0.0443(15) 0.0559(17) 0.0440(15) 0.0046(13) 0.0080(11) 0.0074(13)
C24 0.0393(14) 0.0624(18) 0.0375(14) 0.0067(13) 0.0046(11) 0.0108(13)
C25 0.0495(16) 0.0574(18) 0.0499(16) 0.0083(14) 0.0100(12) 0.0202(14)
C26 0.0513(16) 0.0526(16) 0.0499(16) 0.0066(13) 0.0063(12) 0.0082(13)

loop_
_atom_type_symbol
_atom_type_description
_atom_type_scat_dispersion_real
_atom_type_scat_dispersion_imag
_atom_type_scat_source
C C 0.0033 0.0016 'International Tables Vol C Tables 4.2.6.8 and 6.1.1.4'
H H 0.0000 0.0000 'International Tables Vol C Tables 4.2.6.8 and 6.1.1.4'
N N 0.0061 0.0033 'International Tables Vol C Tables 4.2.6.8 and 6.1.1.4'
O O 0.0106 0.0060 'International Tables Vol C Tables 4.2.6.8 and 6.1.1.4'
Cl Cl 0.1484 0.1585 'International Tables Vol C Tables 4.2.6.8 and 6.1.1.4'

loop_
_geom_angle_atom_site_label_1
_geom_angle_atom_site_label_2
_geom_angle_atom_site_label_3
_geom_angle_site_symmetry_1
_geom_angle_site_symmetry_3
_geom_angle
C7 N1 N2 . . 115.0(2)
C8 N2 N1 . . 120.0(2)
C8 N2 H2 . . 120.0
N1 N2 H2 . . 120.0
O2 N3 O1 . 1 121.8(2)
O2 N3 O1 . . 121.8(2)
O2 N3 C9 . . 118.9(2)
O1 N3 C9 1 . 119.2(2)
O1 N3 C9 . . 119.2(2)
O3 N4 O4 . . 123.9(3)
O3 N4 C11 . . 117.9(3)
O4 N4 C11 . . 118.2(3)
C20 N5 N6 . . 116.6(2)
C21 N6 N5 . . 119.6(2)
C21 N6 H6 . . 120.2
N5 N6 H6 . . 120.2
O5 N7 O6 . 1 120.9(2)
O5 N7 O6 . . 120.9(2)
O5 N7 C22 . . 119.6(2)
O6 N7 C22 1 . 119.4(3)
O6 N7 C22 . . 119.4(3)
O8 N8 O7 . . 123.5(3)
O8 N8 C24 . . 118.0(3)
O7 N8 C24 . . 118.5(3)
C6 C1 C2 . . 121.8(2)
C6 C1 Cl1 . . 118.19(19)
C2 C1 Cl1 . . 119.98(19)
C3 C2 C1 . . 117.3(2)
C3 C2 C7 . . 120.8(2)
C1 C2 C7 . . 121.9(2)
C4 C3 C2 . . 121.3(2)
C4 C3 H3 . . 119.4
C2 C3 H3 . . 119.4
C3 C4 C5 . . 120.1(3)
C3 C4 H4 . . 120.0
C5 C4 H4 . . 120.0
C6 C5 C4 . . 120.2(3)
C6 C5 H5 . . 119.9
C4 C5 H5 . . 119.9
C1 C6 C5 . . 119.3(2)
C1 C6 H6A . . 120.3
C5 C6 H6A . . 120.3
N1 C7 C2 . . 120.9(2)
N1 C7 H7 . . 119.6
C2 C7 H7 . . 119.6
N2 C8 C13 . . 120.4(2)
N2 C8 C9 . . 122.8(2)
C13 C8 C9 . . 116.8(2)
C10 C9 C8 . . 121.7(2)
C10 C9 N3 . . 116.1(2)
C8 C9 N3 . . 122.3(2)
C11 C10 C9 . . 118.5(2)
C11 C10 H10 . . 120.7
C9 C10 H10 . . 120.7
C10 C11 C12 . . 122.1(2)
C10 C11 N4 . . 118.6(2)
C12 C11 N4 . . 119.3(2)
C13 C12 C11 . . 119.4(2)
C13 C12 H12 . . 120.3
C11 C12 H12 . . 120.3
C12 C13 C8 . . 121.5(2)
C12 C13 H13 . . 119.3
C8 C13 H13 . . 119.3
C19 C14 C15 . . 121.8(3)
C19 C14 Cl2 . . 117.5(2)
C15 C14 Cl2 . . 120.7(2)
C16 C15 C14 . . 117.1(3)
C16 C15 C20 . . 121.2(3)
C14 C15 C20 . . 121.7(3)
C17 C16 C15 . . 121.6(3)
C17 C16 H16 . . 119.2
C15 C16 H16 . . 119.2
C16 C17 C18 . . 120.0(3)
C16 C17 H17 . . 120.0
C18 C17 H17 . . 120.0
C19 C18 C17 . . 119.8(3)
C19 C18 H18 . . 120.1
C17 C18 H18 . . 120.1
C18 C19 C14 . . 119.7(3)
C18 C19 H19 . . 120.2
C14 C19 H19 . . 120.2
N5 C20 C15 . . 120.2(3)
N5 C20 H20 . . 119.9
C15 C20 H20 . . 119.9
N6 C21 C26 . . 120.1(3)
N6 C21 C22 . . 123.4(2)
C26 C21 C22 . . 116.5(2)
C23 C22 C21 . . 121.7(2)
C23 C22 N7 . . 115.8(2)
C21 C22 N7 . . 122.5(2)
C24 C23 C22 . . 119.3(3)
C24 C23 H23 . . 120.4
C22 C23 H23 . . 120.4
C23 C24 C25 . . 121.1(2)
C23 C24 N8 . . 119.0(3)
C25 C24 N8 . . 119.8(2)
C26 C25 C24 . . 119.9(2)
C26 C25 H25 . . 120.0
C24 C25 H25 . . 120.0
C25 C26 C21 . . 121.4(3)
C25 C26 H26 . . 119.3
C21 C26 H26 . . 119.3

loop_
_geom_bond_atom_site_label_1
_geom_bond_atom_site_label_2
_geom_bond_site_symmetry_2
_geom_bond_distance
Cl1 C1 . 1.745(2)
Cl2 C14 . 1.733(3)
O1 N3 . 1.229(3)
O2 N3 . 1.222(3)
O3 N4 . 1.214(3)
O4 N4 . 1.220(3)
O5 N7 . 1.202(3)
O6 N7 . 1.211(3)
O7 N8 . 1.224(3)
O8 N8 . 1.221(3)
N1 C7 . 1.272(3)
N1 N2 . 1.368(3)
N2 C8 . 1.354(3)
N2 H2 . 0.8600
N3 O1 1 1.229(3)
N3 C9 . 1.445(3)
N4 C11 . 1.464(3)
N5 C20 . 1.275(3)
N5 N6 . 1.367(3)
N6 C21 . 1.354(3)
N6 H6 . 0.8600
N7 O6 1 1.211(3)
N7 C22 . 1.443(3)
N8 C24 . 1.456(3)
C1 C6 . 1.377(3)
C1 C2 . 1.396(3)
C2 C3 . 1.389(3)
C2 C7 . 1.457(3)
C3 C4 . 1.375(4)
C3 H3 . 0.9300
C4 C5 . 1.379(4)
C4 H4 . 0.9300
C5 C6 . 1.376(4)
C5 H5 . 0.9300
C6 H6A . 0.9300
C7 H7 . 0.9300
C8 C13 . 1.409(3)
C8 C9 . 1.413(3)
C9 C10 . 1.391(3)
C10 C11 . 1.361(3)
C10 H10 . 0.9300
C11 C12 . 1.385(4)
C12 C13 . 1.367(3)
C12 H12 . 0.9300
C13 H13 . 0.9300
C14 C19 . 1.379(4)
C14 C15 . 1.399(4)
C15 C16 . 1.389(4)
C15 C20 . 1.456(4)
C16 C17 . 1.374(4)
C16 H16 . 0.9300
C17 C18 . 1.389(4)
C17 H17 . 0.9300
C18 C19 . 1.372(4)
C18 H18 . 0.9300
C19 H19 . 0.9300
C20 H20 . 0.9300
C21 C26 . 1.410(4)
C21 C22 . 1.414(4)
C22 C23 . 1.380(3)
C23 C24 . 1.362(4)
C23 H23 . 0.9300
C24 C25 . 1.386(4)
C25 C26 . 1.363(4)
C25 H25 . 0.9300
C26 H26 . 0.9300

loop_
_geom_hbond_atom_site_label_D
_geom_hbond_atom_site_label_H
_geom_hbond_atom_site_label_A
_geom_hbond_site_symmetry_A
_geom_hbond_distance_DH
_geom_hbond_distance_HA
_geom_hbond_distance_DA
_geom_hbond_angle_DHA
N6 H6 O6 1 0.86 2.02 2.631(3) 127
N2 H2 O1 1 0.86 2.00 2.622(3) 129
